data_2013327
loop_
_publ_author_name
'S. Kannan'
'Anwar Usman'
'Hoong-Kun Fun'

_publ_section_title
;
 <i>meso</i>-Bis(phenylsulfinyl)methane
;
_journal_issue 5
_journal_name_full 'Acta Crystallographica Section C'
_journal_page_first o268
_journal_page_last o270
_journal_paper_doi 10.1107/S0108270103006991
_journal_volume 59
_journal_year 2003
_chemical_formula_iupac 'C13 H12 O2 S2'
_chemical_formula_moiety 'C13 H12 O2 S2'
_chemical_formula_sum 'C13 H12 O2 S2'
_chemical_formula_weight 264.35
_chemical_name_systematic
;
meso-Bis(phenylsulfinyl)methane
;
_space_group_IT_number 2
_symmetry_cell_setting triclinic
_symmetry_space_group_name_Hall '-P 1'
_symmetry_space_group_name_H-M 'P -1'
_atom_sites_solution_hydrogens geom
_atom_sites_solution_primary direct
_atom_sites_solution_secondary difmap
_audit_creation_method SHELXL-97
_cell_angle_alpha 106.875(2)
_cell_angle_beta 98.782(2)
_cell_angle_gamma 90.897(2)
_cell_formula_units_Z 2
_cell_length_a 8.2540(9)
_cell_length_b 8.9037(10)
_cell_length_c 9.0690(10)
_cell_measurement_reflns_used 2403
_cell_measurement_temperature 293(2)
_cell_measurement_theta_max 28.30
_cell_measurement_theta_min 2.83
_cell_volume 629.05(12)
_computing_cell_refinement 'SAINT (Siemens, 1996)'
_computing_data_collection 'SMART (Siemens, 1996)'
_computing_data_reduction SAINT
_computing_molecular_graphics SHELXTL
_computing_publication_material
;
SHELXTL, PARST (Nardelli, 1995) and PLATON (Spek, 1990)
;
_computing_structure_refinement SHELXTL
_computing_structure_solution 'SHELXTL (Sheldrick, 1997)'
_diffrn_ambient_temperature 293(2)
_diffrn_detector_area_resol_mean 8.33
_diffrn_measured_fraction_theta_full 0.943
_diffrn_measured_fraction_theta_max 0.943
_diffrn_measurement_device_type 'Siemens SMART CCD area-detector'
_diffrn_measurement_method \w
_diffrn_radiation_monochromator graphite
_diffrn_radiation_source 'fine-focus sealed tube'
_diffrn_radiation_type MoK\a
_diffrn_radiation_wavelength 0.71073
_diffrn_reflns_av_R_equivalents 0.0136
_diffrn_reflns_av_sigmaI/netI 0.0272
_diffrn_reflns_limit_h_max 10
_diffrn_reflns_limit_h_min -10
_diffrn_reflns_limit_k_max 11
_diffrn_reflns_limit_k_min -9
_diffrn_reflns_limit_l_max 9
_diffrn_reflns_limit_l_min -12
_diffrn_reflns_number 3960
_diffrn_reflns_theta_full 28.30
_diffrn_reflns_theta_max 28.30
_diffrn_reflns_theta_min 2.83
_diffrn_standards_decay_% negligible
_exptl_absorpt_coefficient_mu 0.409
_exptl_absorpt_correction_T_max 0.9450
_exptl_absorpt_correction_T_min 0.7915
_exptl_absorpt_correction_type empirical
_exptl_absorpt_process_details '(SADABS; Sheldrick, 1996)'
_exptl_crystal_colour yellow
_exptl_crystal_density_diffrn 1.396
_exptl_crystal_density_method 'not measured'
_exptl_crystal_description needle
_exptl_crystal_F_000 276
_exptl_crystal_size_max 0.60
_exptl_crystal_size_mid 0.20
_exptl_crystal_size_min 0.14
_refine_diff_density_max 0.258
_refine_diff_density_min -0.219
_refine_ls_extinction_method none
_refine_ls_goodness_of_fit_ref 1.093
_refine_ls_hydrogen_treatment refall
_refine_ls_matrix_type full
_refine_ls_number_parameters 202
_refine_ls_number_reflns 2936
_refine_ls_number_restraints 0
_refine_ls_restrained_S_all 1.093
_refine_ls_R_factor_all 0.0469
_refine_ls_R_factor_gt 0.0378
_refine_ls_shift/su_max <0.001
_refine_ls_shift/su_mean 0.000
_refine_ls_structure_factor_coef Fsqd
_refine_ls_weighting_details 'calc w = 1/[\s^2^(Fo^2^)+(0.0386P)^2^+0.1734P] where P = (Fo^2^+2Fc^2^)/3'
_refine_ls_weighting_scheme calc
_refine_ls_wR_factor_gt 0.0892
_refine_ls_wR_factor_ref 0.0936
_reflns_number_gt 2466
_reflns_number_total 2936
_reflns_threshold_expression I>2\s(I)
_cod_data_source_file na1603.cif
_cod_data_source_block I
_cod_depositor_comments
;
The following automatic conversions were performed:
'_symmetry_cell_setting' value 'Triclinic' changed to 'triclinic'
according to '/home/saulius/struct/CIF-dictionaries/cif_core.dic'
dictionary named 'cif_core.dic' version 2.4.1 from 2010-06-29.

Automatic conversion script
Id: cif_fix_enum 1527 2010-12-29 10:47:43Z saulius 

The following automatic conversions were performed:

'_symmetry_cell_setting' value 'Triclinic' changed to 'triclinic'
according to /home/saulius/struct/CIF-dictionaries/cif_core.dic
dictionary named 'cif_core.dic' version 2.4.1 from 2010-06-29.

Automatic conversion script
Id: cif_fix_values 1715 2011-07-08 13:25:40Z adriana 
;
_cod_database_code 2013327
_cod_database_fobs_code 2013327

loop_
_symmetry_equiv_pos_as_xyz
'x, y, z'
'-x, -y, -z'

loop_
_atom_site_label
_atom_site_fract_x
_atom_site_fract_y
_atom_site_fract_z
_atom_site_U_iso_or_equiv
_atom_site_adp_type
_atom_site_calc_flag
_atom_site_refinement_flags
_atom_site_occupancy
_atom_site_disorder_assembly
_atom_site_disorder_group
_atom_site_type_symbol
S1 0.32060(5) 0.25191(5) 0.53573(5) 0.03953(13) Uani d . 1 . . S
S2 0.21846(6) 0.06588(6) 0.19403(5) 0.04685(15) Uani d . 1 . . S
O1 0.45788(16) 0.22187(18) 0.64959(16) 0.0542(4) Uani d . 1 . . O
O2 0.09191(17) 0.1827(2) 0.18870(18) 0.0674(5) Uani d . 1 . . O
C1 -0.0022(2) 0.3166(2) 0.5502(2) 0.0463(4) Uani d . 1 . . C
C2 -0.1382(3) 0.3440(3) 0.6242(3) 0.0532(5) Uani d . 1 . . C
C3 -0.1301(3) 0.3338(2) 0.7744(3) 0.0513(5) Uani d . 1 . . C
C4 0.0134(3) 0.2966(2) 0.8517(2) 0.0490(5) Uani d . 1 . . C
C5 0.1508(2) 0.2686(2) 0.7791(2) 0.0426(4) Uani d . 1 . . C
C6 0.1411(2) 0.27821(19) 0.62845(19) 0.0366(4) Uani d . 1 . . C
C7 0.2568(3) 0.0588(2) 0.3935(2) 0.0425(4) Uani d . 1 . . C
C8 0.4110(2) 0.1612(2) 0.19247(19) 0.0377(4) Uani d . 1 . . C
C9 0.5529(2) 0.0802(2) 0.1993(2) 0.0465(4) Uani d . 1 . . C
C10 0.6983(3) 0.1509(3) 0.1879(2) 0.0553(5) Uani d . 1 . . C
C11 0.7021(3) 0.2980(3) 0.1678(3) 0.0584(6) Uani d . 1 . . C
C12 0.5603(3) 0.3767(3) 0.1595(3) 0.0590(6) Uani d . 1 . . C
C13 0.4129(3) 0.3084(2) 0.1715(2) 0.0474(4) Uani d . 1 . . C
H5 0.248(3) 0.246(2) 0.831(2) 0.048(5) Uiso d . 1 . . H
H7B 0.343(3) -0.003(3) 0.406(3) 0.061(7) Uiso d . 1 . . H
H2 -0.235(3) 0.367(3) 0.570(3) 0.071(7) Uiso d . 1 . . H
H10 0.797(3) 0.098(3) 0.190(3) 0.068(7) Uiso d . 1 . . H
H13 0.316(3) 0.355(3) 0.170(3) 0.060(6) Uiso d . 1 . . H
H9 0.547(3) -0.022(3) 0.213(3) 0.058(6) Uiso d . 1 . . H
H11 0.793(3) 0.341(3) 0.161(3) 0.071(7) Uiso d . 1 . . H
H1 -0.006(3) 0.325(3) 0.448(3) 0.058(6) Uiso d . 1 . . H
H3 -0.225(3) 0.352(3) 0.829(3) 0.067(7) Uiso d . 1 . . H
H7A 0.161(3) 0.013(2) 0.413(2) 0.051(6) Uiso d . 1 . . H
H4 0.020(3) 0.290(3) 0.952(3) 0.057(6) Uiso d . 1 . . H
H12 0.560(3) 0.473(3) 0.139(3) 0.068(7) Uiso d . 1 . . H

loop_
_atom_site_aniso_label
_atom_site_aniso_U_11
_atom_site_aniso_U_22
_atom_site_aniso_U_33
_atom_site_aniso_U_12
_atom_site_aniso_U_13
_atom_site_aniso_U_23
S1 0.0367(2) 0.0426(2) 0.0412(2) 0.00252(17) 0.01047(18) 0.01328(18)
S2 0.0339(2) 0.0648(3) 0.0394(2) -0.0039(2) 0.00764(18) 0.0112(2)
O1 0.0354(7) 0.0688(9) 0.0548(8) 0.0069(6) 0.0015(6) 0.0154(7)
O2 0.0326(7) 0.1150(14) 0.0685(10) 0.0178(8) 0.0108(7) 0.0468(10)
C1 0.0454(10) 0.0532(11) 0.0438(10) 0.0115(8) 0.0086(8) 0.0186(9)
C2 0.0421(11) 0.0571(12) 0.0625(13) 0.0143(9) 0.0103(9) 0.0194(10)
C3 0.0484(12) 0.0485(11) 0.0586(12) 0.0074(9) 0.0227(10) 0.0111(9)
C4 0.0574(12) 0.0512(11) 0.0411(10) 0.0050(9) 0.0176(9) 0.0127(9)
C5 0.0431(10) 0.0469(10) 0.0398(9) 0.0063(8) 0.0070(8) 0.0158(8)
C6 0.0375(9) 0.0358(8) 0.0370(9) 0.0034(7) 0.0088(7) 0.0103(7)
C7 0.0449(11) 0.0419(9) 0.0427(10) 0.0030(8) 0.0142(8) 0.0118(8)
C8 0.0314(8) 0.0487(10) 0.0317(8) 0.0024(7) 0.0077(6) 0.0086(7)
C9 0.0394(10) 0.0524(11) 0.0489(11) 0.0090(8) 0.0120(8) 0.0141(9)
C10 0.0353(10) 0.0758(15) 0.0519(12) 0.0069(10) 0.0126(8) 0.0116(10)
C11 0.0439(12) 0.0788(16) 0.0496(12) -0.0139(11) 0.0131(9) 0.0124(11)
C12 0.0686(15) 0.0549(13) 0.0537(12) -0.0101(11) 0.0091(10) 0.0177(10)
C13 0.0447(11) 0.0516(11) 0.0457(10) 0.0079(9) 0.0078(8) 0.0137(9)

loop_
_atom_type_symbol
_atom_type_description
_atom_type_scat_dispersion_real
_atom_type_scat_dispersion_imag
_atom_type_scat_source
C C 0.0033 0.0016 'International Tables Vol C Tables 4.2.6.8 and 6.1.1.4'
H H 0.0000 0.0000 'International Tables Vol C Tables 4.2.6.8 and 6.1.1.4'
O O 0.0106 0.0060 'International Tables Vol C Tables 4.2.6.8 and 6.1.1.4'
S S 0.1246 0.1234 'International Tables Vol C Tables 4.2.6.8 and 6.1.1.4'

loop_
_geom_angle_atom_site_label_1
_geom_angle_atom_site_label_2
_geom_angle_atom_site_label_3
_geom_angle
_geom_angle_publ_flag
O1 S1 C6 107.30(10) yes
O1 S1 C7 105.20(10) yes
C6 S1 C7 98.00(10) yes
O2 S2 C8 106.60(10) yes
O2 S2 C7 106.10(10) yes
C8 S2 C7 98.20(10) yes
C2 C1 C6 119.05(18) ?
C2 C1 H1 120.9(14) ?
C6 C1 H1 120.0(14) ?
C1 C2 C3 120.2(2) ?
C1 C2 H2 118.6(16) ?
C3 C2 H2 121.1(16) ?
C4 C3 C2 120.33(19) ?
C4 C3 H3 117.8(14) ?
C2 C3 H3 121.9(14) ?
C3 C4 C5 120.17(19) ?
C3 C4 H4 120.8(14) ?
C5 C4 H4 119.1(14) ?
C6 C5 C4 119.04(18) ?
C6 C5 H5 120.1(13) ?
C4 C5 H5 120.8(13) ?
C5 C6 C1 121.20(17) ?
C5 C6 S1 119.76(14) ?
C1 C6 S1 118.94(13) ?
S2 C7 S1 112.99(10) ?
S2 C7 H7B 109.8(14) ?
S1 C7 H7B 104.9(15) ?
S2 C7 H7A 107.9(13) ?
S1 C7 H7A 112.0(12) ?
H7B C7 H7A 109.1(19) ?
C13 C8 C9 121.26(18) ?
C13 C8 S2 119.17(14) ?
C9 C8 S2 119.35(15) ?
C10 C9 C8 118.8(2) ?
C10 C9 H9 121.9(14) ?
C8 C9 H9 119.2(14) ?
C11 C10 C9 120.5(2) ?
C11 C10 H10 118.1(15) ?
C9 C10 H10 121.4(15) ?
C10 C11 C12 120.2(2) ?
C10 C11 H11 120.1(17) ?
C12 C11 H11 119.7(17) ?
C11 C12 C13 120.3(2) ?
C11 C12 H12 121.0(15) ?
C13 C12 H12 118.6(15) ?
C8 C13 C12 118.9(2) ?
C8 C13 H13 116.3(15) ?
C12 C13 H13 124.8(15) ?

loop_
_geom_bond_atom_site_label_1
_geom_bond_atom_site_label_2
_geom_bond_site_symmetry_2
_geom_bond_distance
_geom_bond_publ_flag
S1 O1 . 1.495(2) yes
S1 C6 . 1.798(2) yes
S1 C7 . 1.837(2) yes
S2 O2 . 1.491(2) yes
S2 C8 . 1.794(2) yes
S2 C7 . 1.808(2) yes
C1 C2 . 1.383(3) ?
C1 C6 . 1.385(3) ?
C1 H1 . 0.94(2) ?
C2 C3 . 1.383(3) ?
C2 H2 . 0.93(2) ?
C3 C4 . 1.378(3) ?
C3 H3 . 0.98(2) ?
C4 C5 . 1.386(3) ?
C4 H4 . 0.92(2) ?
C5 C6 . 1.384(2) ?
C5 H5 . 0.92(2) ?
C7 H7B . 0.92(2) ?
C7 H7A . 0.95(2) ?
C8 C13 . 1.378(3) ?
C8 C9 . 1.388(2) ?
C9 C10 . 1.378(3) ?
C9 H9 . 0.95(2) ?
C10 C11 . 1.375(3) ?
C10 H10 . 0.95(2) ?
C11 C12 . 1.377(3) ?
C11 H11 . 0.85(3) ?
C12 C13 . 1.385(3) ?
C12 H12 . 0.93(2) ?
C13 H13 . 0.91(2) ?

loop_
_geom_hbond_atom_site_label_D
_geom_hbond_atom_site_label_H
_geom_hbond_atom_site_label_A
_geom_hbond_site_symmetry_A
_geom_hbond_distance_DH
_geom_hbond_distance_HA
_geom_hbond_distance_DA
_geom_hbond_angle_DHA
_geom_hbond_publ_flag
C1 H1 O2 1_555 0.95(3) 2.58(3) 3.363(2) 140(2) yes
C5 H5 O1 1_555 0.92(2) 2.54(2) 2.939(2) 107(2) yes
C13 H13 O2 1_555 0.91(2) 2.44(3) 2.904(3) 112(2) yes
C4 H4 O2 1_556 0.92(3) 2.59(3) 3.465(2) 159(2) yes
C7 H7B O1 2_656 0.92(3) 2.56(3) 3.441(3) 162(2) yes
C9 H9 O1 2_656 0.95(3) 2.45(3) 3.360(2) 158(2) yes
C10 H10 O2 1_655 0.95(3) 2.54(3) 3.255(3) 132(2) yes

loop_
_geom_torsion_atom_site_label_1
_geom_torsion_atom_site_label_2
_geom_torsion_atom_site_label_3
_geom_torsion_atom_site_label_4
_geom_torsion
_geom_torsion_publ_flag
C6 C1 C2 C3 0.3(3) ?
C1 C2 C3 C4 0.1(3) ?
C2 C3 C4 C5 -0.2(3) ?
C3 C4 C5 C6 -0.2(3) ?
C4 C5 C6 C1 0.6(3) ?
C4 C5 C6 S1 176.94(15) ?
C2 C1 C6 C5 -0.7(3) ?
C2 C1 C6 S1 -177.06(16) ?
O1 S1 C6 C5 0.05(17) ?
C7 S1 C6 C5 108.79(15) ?
O1 S1 C6 C1 176.45(15) ?
C7 S1 C6 C1 -74.8(2) yes
O2 S2 C7 S1 -56.60(10) yes
C8 S2 C7 S1 53.41(12) ?
O1 S1 C7 S2 -137.30(10) yes
C6 S1 C7 S2 112.18(11) ?
O2 S2 C8 C13 -6.38(17) ?
C7 S2 C8 C13 -115.92(15) ?
O2 S2 C8 C9 178.95(14) ?
C7 S2 C8 C9 69.4(2) yes
C13 C8 C9 C10 1.3(3) ?
S2 C8 C9 C10 175.88(15) ?
C8 C9 C10 C11 -1.0(3) ?
C9 C10 C11 C12 0.3(3) ?
C10 C11 C12 C13 0.1(3) ?
C9 C8 C13 C12 -0.9(3) ?
S2 C8 C13 C12 -175.52(15) ?
C11 C12 C13 C8 0.2(3) ?

loop_
_cod_related_entry_id
_cod_related_entry_database
_cod_related_entry_code
1 ChemSpider 236791
